data_7110401
loop_
_publ_author_name
'Corden, Jonathan P.'
'Errington, William'
'Moore, Peter'
'Wallbridge, Malcolm G. H.'

_publ_section_title
;
 Stereochemical control of cis- and trans-TiCl2 groups in six-coordinate
 complexes [(L)TiCl2] (L2&#x2212; = N2O2-donor Schiff base) and reactions
 with trimethylaluminium to form cationic aluminium species
;
_journal_issue 4
_journal_name_full 'Chemical Communications'
_journal_page_first 323
_journal_paper_doi 10.1039/a808372j
_journal_year 1999
_chemical_formula_sum 'C24 H34 Al3 Cl3 N2 O2'
_chemical_formula_weight 569.82
_chemical_name_systematic
; 
 ? 
;
_space_group_IT_number 33
_symmetry_cell_setting orthorhombic
_symmetry_space_group_name_Hall 'P 2c -2n'
_symmetry_space_group_name_H-M 'P n a 21'
_atom_sites_solution_hydrogens geom
_atom_sites_solution_primary direct
_atom_sites_solution_secondary difmap
_audit_creation_method SHELXL-97
_cell_angle_alpha 90.00
_cell_angle_beta 90.00
_cell_angle_gamma 90.00
_cell_formula_units_Z 4
_cell_length_a 15.7057(15)
_cell_length_b 9.7173(9)
_cell_length_c 19.5089(15)
_cell_measurement_reflns_used 4023
_cell_measurement_temperature 230(2)
_cell_measurement_theta_max 23.00
_cell_measurement_theta_min 2.09
_cell_volume 2977.4(5)
_computing_cell_refinement 'SAINT (Siemens, 1995)'
_computing_data_collection 'SMART (Siemens, 1994)'
_computing_data_reduction 'SAINT (Siemens, 1995)'
_computing_structure_refinement 'SHELXL-97 (Sheldrick, 1997)'
_computing_structure_solution 'SHELXS-97 (Sheldrick, 1990)'
_diffrn_ambient_temperature 230(2)
_diffrn_detector_area_resol_mean 8.192
_diffrn_measured_fraction_theta_full 0.987
_diffrn_measured_fraction_theta_max 0.987
_diffrn_measurement_device_type
;
Siemens SMART area-detector diffractometer
;
_diffrn_measurement_method '/w scans'
_diffrn_radiation_monochromator graphite
_diffrn_radiation_source 'normal-focus sealed tube'
_diffrn_radiation_type MoK\a
_diffrn_radiation_wavelength 0.71073
_diffrn_reflns_av_R_equivalents 0.0477
_diffrn_reflns_av_sigmaI/netI 0.0977
_diffrn_reflns_limit_h_max 7
_diffrn_reflns_limit_h_min -17
_diffrn_reflns_limit_k_max 8
_diffrn_reflns_limit_k_min -10
_diffrn_reflns_limit_l_max 21
_diffrn_reflns_limit_l_min -20
_diffrn_reflns_number 5592
_diffrn_reflns_theta_full 23.00
_diffrn_reflns_theta_max 23.00
_diffrn_reflns_theta_min 2.09
_diffrn_standards_decay_% 0
_exptl_absorpt_coefficient_mu 0.419
_exptl_absorpt_correction_type none
_exptl_crystal_colour colourless
_exptl_crystal_density_diffrn 1.271
_exptl_crystal_density_method 'not measured'
_exptl_crystal_description block
_exptl_crystal_F_000 1192
_exptl_crystal_size_max 0.34
_exptl_crystal_size_mid 0.28
_exptl_crystal_size_min 0.17
_refine_diff_density_max 0.338
_refine_diff_density_min -0.350
_refine_diff_density_rms 0.068
_refine_ls_abs_structure_details 'Flack H D (1983), Acta Cryst. A39, 876-881'
_refine_ls_abs_structure_Flack 0.10(18)
_refine_ls_extinction_method none
_refine_ls_goodness_of_fit_ref 1.071
_refine_ls_hydrogen_treatment mixed
_refine_ls_matrix_type full
_refine_ls_number_parameters 314
_refine_ls_number_reflns 3804
_refine_ls_number_restraints 22
_refine_ls_restrained_S_all 1.070
_refine_ls_R_factor_all 0.1187
_refine_ls_R_factor_gt 0.0735
_refine_ls_shift/su_max 0.019
_refine_ls_shift/su_mean 0.001
_refine_ls_structure_factor_coef Fsqd
_refine_ls_weighting_details 'calc w=1/[\s^2^(Fo^2^)+(0.0827P)^2^+2.0618P] where P=(Fo^2^+2Fc^2^)/3'
_refine_ls_weighting_scheme calc
_refine_ls_wR_factor_gt 0.1607
_refine_ls_wR_factor_ref 0.1905
_reflns_number_gt 2555
_reflns_number_total 3804
_reflns_threshold_expression >2sigma(I)
_cod_data_source_file 808372jsup1.cif
_cod_data_source_block tiets
_cod_original_sg_symbol_H-M Pna2(1)
_cod_database_code 7110401

loop_
_symmetry_equiv_pos_as_xyz
'x, y, z'
'-x, -y, z+1/2'
'x+1/2, -y+1/2, z'
'-x+1/2, y+1/2, z+1/2'

loop_
_atom_site_label
_atom_site_type_symbol
_atom_site_fract_x
_atom_site_fract_y
_atom_site_fract_z
_atom_site_U_iso_or_equiv
_atom_site_adp_type
_atom_site_occupancy
_atom_site_symmetry_multiplicity
_atom_site_calc_flag
_atom_site_refinement_flags
Al1 Al 0.89967(17) 1.1660(3) 0.83013(13) 0.0468(7) Uani 1 1 d .
Al2 Al 0.77237(16) 1.1313(3) 0.93627(14) 0.0428(6) Uani 1 1 d .
Al3 Al 0.97165(19) 0.3981(3) 1.13744(15) 0.0553(8) Uani 1 1 d U
Cl11 Cl 1.0312(3) 0.2281(4) 1.1865(2) 0.1209(14) Uani 1 1 d U
Cl12 Cl 0.9511(2) 0.3254(4) 1.03437(17) 0.0983(11) Uani 1 1 d U
Cl13 Cl 1.0628(2) 0.5594(3) 1.13375(19) 0.1001(11) Uani 1 1 d U
O1 O 0.8723(3) 1.0514(6) 0.9022(3) 0.0418(15) Uani 1 1 d .
O2 O 0.8147(3) 1.2647(5) 0.8756(3) 0.0434(15) Uani 1 1 d .
N1 N 0.8034(5) 1.0612(7) 1.0271(4) 0.0507(19) Uani 1 1 d .
N2 N 0.7164(4) 1.2786(7) 0.9864(3) 0.0454(19) Uani 1 1 d .
C1 C 0.9027(5) 0.9240(9) 0.9207(5) 0.046(2) Uani 1 1 d D
C2 C 0.9442(5) 0.8458(9) 0.8726(5) 0.053(2) Uani 1 1 d D
H2 H 0.9500 0.8783 0.8274 0.063 Uiso 1 1 calc R
C3 C 0.9764(6) 0.7232(11) 0.8900(6) 0.075(3) Uani 1 1 d DU
H3 H 1.0074 0.6732 0.8572 0.090 Uiso 1 1 calc R
C4 C 0.9662(9) 0.6706(12) 0.9512(8) 0.108(5) Uani 1 1 d DU
H4 H 0.9859 0.5812 0.9606 0.129 Uiso 1 1 calc R
C5 C 0.9261(8) 0.7464(12) 1.0026(6) 0.098(4) Uani 1 1 d DU
H5 H 0.9202 0.7101 1.0470 0.117 Uiso 1 1 calc R
C6 C 0.8941(7) 0.8799(10) 0.9867(5) 0.063(3) Uani 1 1 d D
C7 C 0.8559(6) 0.9630(11) 1.0427(5) 0.063(3) Uani 1 1 d .
C8 C 0.8835(9) 0.9348(12) 1.1184(6) 0.090(4) Uani 1 1 d .
H8A H 0.9403 0.8931 1.1192 0.108 Uiso 1 1 calc R
H8B H 0.8858 1.0216 1.1439 0.108 Uiso 1 1 calc R
C9 C 0.8217(10) 0.8414(13) 1.1505(8) 0.125(5) Uani 1 1 d .
H9A H 0.8317 0.8384 1.1996 0.188 Uiso 1 1 calc R
H9B H 0.8282 0.7499 1.1315 0.188 Uiso 1 1 calc R
H9C H 0.7644 0.8744 1.1418 0.188 Uiso 1 1 calc R
C10 C 0.7654(7) 1.1436(10) 1.0835(5) 0.060(3) Uani 1 1 d .
H10A H 0.8080 1.2065 1.1026 0.072 Uiso 1 1 calc R
H10B H 0.7455 1.0827 1.1202 0.072 Uiso 1 1 calc R
C11 C 0.6907(7) 1.2252(10) 1.0540(5) 0.064(3) Uani 1 1 d .
H11A H 0.6407 1.1655 1.0492 0.077 Uiso 1 1 calc R
H11B H 0.6760 1.3015 1.0846 0.077 Uiso 1 1 calc R
C12 C 0.6889(6) 1.3955(12) 0.9644(5) 0.064(3) Uani 1 1 d .
C13 C 0.6248(7) 1.4826(11) 1.0044(6) 0.075(3) Uani 1 1 d .
H13A H 0.5858 1.5270 0.9720 0.091 Uiso 1 1 calc R
H13B H 0.5910 1.4222 1.0340 0.091 Uiso 1 1 calc R
C14 C 0.6653(9) 1.5877(14) 1.0462(6) 0.100(4) Uani 1 1 d .
H14A H 0.6226 1.6522 1.0623 0.150 Uiso 1 1 calc R
H14B H 0.7074 1.6363 1.0191 0.150 Uiso 1 1 calc R
H14C H 0.6929 1.5447 1.0852 0.150 Uiso 1 1 calc R
C15 C 0.7206(6) 1.4558(9) 0.8989(4) 0.049(2) Uani 1 1 d D
C16 C 0.6939(7) 1.5811(10) 0.8762(5) 0.075(3) Uani 1 1 d D
H16 H 0.6513 1.6260 0.9016 0.090 Uiso 1 1 calc R
C17 C 0.7241(8) 1.6451(11) 0.8204(6) 0.081(4) Uani 1 1 d D
H17 H 0.7026 1.7315 0.8073 0.097 Uiso 1 1 calc R
C18 C 0.7860(8) 1.5831(11) 0.7832(5) 0.071(3) Uani 1 1 d D
H18 H 0.8086 1.6273 0.7444 0.085 Uiso 1 1 calc R
C19 C 0.8153(6) 1.4570(9) 0.8020(5) 0.053(2) Uani 1 1 d D
H19 H 0.8577 1.4138 0.7757 0.063 Uiso 1 1 calc R
C20 C 0.7830(6) 1.3914(8) 0.8596(4) 0.044(2) Uani 1 1 d D
C21 C 1.0121(6) 1.2387(13) 0.8383(6) 0.080(3) Uani 1 1 d .
H21A H 1.0196 1.3129 0.8056 0.120 Uiso 1 1 calc R
H21B H 1.0532 1.1666 0.8290 0.120 Uiso 1 1 calc R
H21C H 1.0206 1.2735 0.8844 0.120 Uiso 1 1 calc R
C22 C 0.8565(7) 1.1007(9) 0.7424(5) 0.064(3) Uani 1 1 d .
H22A H 0.8827 1.1527 0.7056 0.096 Uiso 1 1 calc R
H22B H 0.7952 1.1129 0.7408 0.096 Uiso 1 1 calc R
H22C H 0.8701 1.0039 0.7371 0.096 Uiso 1 1 calc R
C23 C 0.8639(6) 0.4507(11) 1.1804(6) 0.083(3) Uani 1 1 d .
H23A H 0.8435 0.3757 1.2088 0.124 Uiso 1 1 calc R
H23B H 0.8222 0.4708 1.1451 0.124 Uiso 1 1 calc R
H23C H 0.8726 0.5318 1.2085 0.124 Uiso 1 1 calc R
C24 C 0.6826(6) 1.0167(10) 0.9013(6) 0.069(3) Uani 1 1 d .
H24A H 0.6907 0.9230 0.9172 0.104 Uiso 1 1 calc R
H24B H 0.6836 1.0183 0.8515 0.104 Uiso 1 1 calc R
H24C H 0.6281 1.0508 0.9174 0.104 Uiso 1 1 calc R

loop_
_atom_site_aniso_label
_atom_site_aniso_U_11
_atom_site_aniso_U_22
_atom_site_aniso_U_33
_atom_site_aniso_U_23
_atom_site_aniso_U_13
_atom_site_aniso_U_12
Al1 0.0498(16) 0.0488(16) 0.0417(14) -0.0001(13) 0.0025(14) 0.0058(14)
Al2 0.0407(14) 0.0378(14) 0.0501(15) 0.0055(13) 0.0019(13) 0.0037(13)
Al3 0.0580(19) 0.0553(17) 0.0526(16) -0.0038(15) 0.0007(15) 0.0100(14)
Cl11 0.142(4) 0.107(3) 0.113(3) 0.040(2) -0.005(2) 0.018(2)
Cl12 0.109(2) 0.116(3) 0.0702(18) -0.0076(18) -0.0012(19) -0.030(2)
Cl13 0.118(3) 0.083(2) 0.100(2) 0.002(2) -0.017(2) -0.0140(19)
O1 0.043(4) 0.038(3) 0.044(3) 0.002(3) 0.003(3) 0.005(3)
O2 0.051(4) 0.030(3) 0.050(3) 0.003(3) 0.014(3) 0.009(3)
N1 0.058(5) 0.043(4) 0.051(5) 0.002(4) 0.013(4) 0.005(4)
N2 0.052(5) 0.036(4) 0.048(5) 0.008(4) 0.009(4) 0.010(4)
C1 0.038(5) 0.045(6) 0.054(6) 0.012(5) -0.014(5) -0.006(5)
C2 0.060(7) 0.051(6) 0.047(6) 0.004(5) -0.001(5) 0.015(5)
C3 0.066(8) 0.072(8) 0.087(7) 0.007(6) 0.003(6) 0.030(6)
C4 0.132(12) 0.058(8) 0.134(10) 0.034(7) 0.025(9) 0.061(8)
C5 0.124(10) 0.079(8) 0.090(8) 0.050(7) 0.027(8) 0.059(8)
C6 0.062(7) 0.056(6) 0.071(7) 0.018(6) 0.010(5) 0.022(6)
C7 0.062(7) 0.066(7) 0.062(7) 0.017(6) -0.005(6) 0.015(6)
C8 0.103(10) 0.087(8) 0.080(8) 0.018(7) 0.022(7) 0.006(8)
C9 0.156(14) 0.097(10) 0.122(13) 0.028(10) 0.015(11) 0.032(10)
C10 0.082(8) 0.046(6) 0.051(6) 0.005(5) 0.015(6) -0.003(6)
C11 0.074(7) 0.052(6) 0.065(7) 0.000(5) 0.027(6) 0.006(6)
C12 0.048(6) 0.078(8) 0.067(7) -0.012(6) 0.014(5) 0.021(6)
C13 0.081(8) 0.073(7) 0.073(7) 0.018(7) 0.002(6) 0.011(7)
C14 0.117(11) 0.117(11) 0.066(8) -0.006(8) -0.005(8) 0.014(9)
C15 0.062(6) 0.035(5) 0.049(6) -0.005(5) 0.002(5) 0.005(5)
C16 0.103(10) 0.061(7) 0.061(7) 0.007(6) 0.017(7) 0.027(7)
C17 0.123(10) 0.048(7) 0.073(8) 0.008(6) 0.022(8) 0.033(7)
C18 0.113(10) 0.054(7) 0.047(6) 0.006(5) 0.005(6) -0.011(7)
C19 0.073(7) 0.031(6) 0.054(6) -0.003(5) -0.004(5) 0.001(5)
C20 0.056(6) 0.031(5) 0.044(5) 0.004(4) 0.001(5) 0.001(5)
C21 0.062(7) 0.109(9) 0.068(7) -0.017(7) -0.001(6) -0.013(7)
C22 0.088(8) 0.054(7) 0.050(6) -0.012(5) -0.006(6) 0.012(6)
C23 0.062(7) 0.083(7) 0.103(9) -0.033(7) 0.028(6) 0.008(6)
C24 0.045(6) 0.059(6) 0.104(9) -0.010(6) -0.016(6) -0.005(5)

loop_
_atom_type_symbol
_atom_type_description
_atom_type_scat_dispersion_real
_atom_type_scat_dispersion_imag
_atom_type_scat_source
C C 0.0033 0.0016 'International Tables Vol C Tables 4.2.6.8 and 6.1.1.4'
H H 0.0000 0.0000 'International Tables Vol C Tables 4.2.6.8 and 6.1.1.4'
N N 0.0061 0.0033 'International Tables Vol C Tables 4.2.6.8 and 6.1.1.4'
O O 0.0106 0.0060 'International Tables Vol C Tables 4.2.6.8 and 6.1.1.4'
Al Al 0.0645 0.0514 'International Tables Vol C Tables 4.2.6.8 and 6.1.1.4'
Cl Cl 0.1484 0.1585 'International Tables Vol C Tables 4.2.6.8 and 6.1.1.4'

loop_
_geom_angle_atom_site_label_1
_geom_angle_atom_site_label_2
_geom_angle_atom_site_label_3
_geom_angle
_geom_angle_publ_flag
O1 Al1 O2 77.4(2) y
O1 Al1 C21 112.0(4) ?
O2 Al1 C21 115.5(4) ?
O1 Al1 C22 113.1(4) ?
O2 Al1 C22 109.6(4) ?
C21 Al1 C22 121.1(5) ?
O1 Al1 Al2 39.13(18) ?
O2 Al1 Al2 39.41(18) ?
C21 Al1 Al2 128.4(4) ?
C22 Al1 Al2 110.5(4) ?
O1 Al2 O2 76.5(2) y
O1 Al2 C24 104.4(4) ?
O2 Al2 C24 115.8(4) ?
O1 Al2 N2 149.6(3) y
O2 Al2 N2 88.2(3) y
C24 Al2 N2 105.9(4) ?
O1 Al2 N1 88.2(3) y
O2 Al2 N1 136.2(3) y
C24 Al2 N1 107.6(4) ?
N2 Al2 N1 85.0(3) y
O1 Al2 Al1 38.43(18) ?
O2 Al2 Al1 39.19(17) ?
C24 Al2 Al1 108.6(3) ?
N2 Al2 Al1 125.9(2) ?
N1 Al2 Al1 121.0(2) ?
C23 Al3 Cl13 113.9(4) ?
C23 Al3 Cl11 113.0(4) ?
Cl13 Al3 Cl11 106.99(19) ?
C23 Al3 Cl12 110.8(4) ?
Cl13 Al3 Cl12 108.13(19) ?
Cl11 Al3 Cl12 103.39(19) ?
C1 O1 Al1 131.5(5) ?
C1 O1 Al2 124.8(5) ?
Al1 O1 Al2 102.4(3) ?
C20 O2 Al1 128.0(5) ?
C20 O2 Al2 129.7(5) ?
Al1 O2 Al2 101.4(3) ?
C7 N1 C10 118.6(8) ?
C7 N1 Al2 128.6(7) ?
C10 N1 Al2 112.5(6) ?
C12 N2 C11 121.2(8) ?
C12 N2 Al2 129.2(6) ?
C11 N2 Al2 108.3(6) ?
C6 C1 O1 119.8(8) ?
C6 C1 C2 121.3(9) ?
O1 C1 C2 118.9(8) ?
C3 C2 C1 119.8(10) ?
C4 C3 C2 122.3(12) ?
C3 C4 C5 120.3(10) ?
C4 C5 C6 118.9(10) ?
C1 C6 C5 117.2(10) ?
C1 C6 C7 124.3(8) ?
C5 C6 C7 118.5(10) ?
N1 C7 C6 119.0(9) ?
N1 C7 C8 121.7(10) ?
C6 C7 C8 119.2(9) ?
C9 C8 C7 109.2(11) ?
N1 C10 C11 108.0(8) ?
N2 C11 C10 108.0(8) ?
N2 C12 C15 121.4(8) ?
N2 C12 C13 122.5(9) ?
C15 C12 C13 116.1(9) ?
C14 C13 C12 112.8(10) ?
C16 C15 C20 116.1(9) ?
C16 C15 C12 121.8(9) ?
C20 C15 C12 122.0(8) ?
C17 C16 C15 124.8(10) ?
C16 C17 C18 118.9(10) ?
C17 C18 C19 120.0(10) ?
C18 C19 C20 120.6(9) ?
O2 C20 C19 117.8(8) ?
O2 C20 C15 122.4(8) ?
C19 C20 C15 119.8(8) ?

loop_
_geom_bond_atom_site_label_1
_geom_bond_atom_site_label_2
_geom_bond_distance
_geom_bond_publ_flag
Al1 O1 1.845(6) y
Al1 O2 1.868(6) y
Al1 C21 1.908(10) ?
Al1 C22 1.947(9) ?
Al1 Al2 2.898(4) ?
Al2 O1 1.873(6) y
Al2 O2 1.877(6) y
Al2 C24 1.922(9) ?
Al2 N2 1.945(7) y
Al2 N1 1.960(8) y
Al3 C23 1.956(10) ?
Al3 Cl13 2.124(4) ?
Al3 Cl11 2.126(4) ?
Al3 Cl12 2.155(4) ?
O1 C1 1.375(10) ?
O2 C20 1.364(9) ?
N1 C7 1.298(11) ?
N1 C10 1.485(11) ?
N2 C12 1.289(11) ?
N2 C11 1.473(11) ?
C1 C6 1.363(13) ?
C1 C2 1.374(12) ?
C2 C3 1.338(13) ?
C3 C4 1.308(17) ?
C4 C5 1.395(16) ?
C5 C6 1.425(13) ?
C6 C7 1.484(14) ?
C7 C8 1.564(15) ?
C8 C9 1.469(16) ?
C10 C11 1.528(14) ?
C12 C15 1.491(13) ?
C12 C13 1.529(14) ?
C13 C14 1.454(15) ?
C15 C16 1.361(13) ?
C15 C20 1.393(12) ?
C16 C17 1.341(15) ?
C17 C18 1.354(14) ?
C18 C19 1.360(14) ?
C19 C20 1.389(12) ?

loop_
_geom_torsion_atom_site_label_1
_geom_torsion_atom_site_label_2
_geom_torsion_atom_site_label_3
_geom_torsion_atom_site_label_4
_geom_torsion
O2 Al1 Al2 O1 -161.8(4)
C21 Al1 Al2 O1 -77.5(6)
C22 Al1 Al2 O1 101.8(4)
O1 Al1 Al2 O2 161.8(4)
C21 Al1 Al2 O2 84.3(6)
C22 Al1 Al2 O2 -96.4(4)
O1 Al1 Al2 C24 -89.8(4)
O2 Al1 Al2 C24 108.3(5)
C21 Al1 Al2 C24 -167.3(6)
C22 Al1 Al2 C24 12.0(5)
O1 Al1 Al2 N2 143.2(4)
O2 Al1 Al2 N2 -18.6(4)
C21 Al1 Al2 N2 65.8(6)
C22 Al1 Al2 N2 -114.9(4)
O1 Al1 Al2 N1 35.3(4)
O2 Al1 Al2 N1 -126.6(4)
C21 Al1 Al2 N1 -42.2(6)
C22 Al1 Al2 N1 137.1(4)
O2 Al1 O1 C1 179.1(7)
C21 Al1 O1 C1 -68.2(8)
C22 Al1 O1 C1 72.9(7)
Al2 Al1 O1 C1 167.4(8)
O2 Al1 O1 Al2 11.7(3)
C21 Al1 O1 Al2 124.4(4)
C22 Al1 O1 Al2 -94.5(4)
O2 Al2 O1 C1 179.8(6)
C24 Al2 O1 C1 -66.6(7)
N2 Al2 O1 C1 118.1(7)
N1 Al2 O1 C1 41.1(6)
Al1 Al2 O1 C1 -168.5(7)
O2 Al2 O1 Al1 -11.7(3)
C24 Al2 O1 Al1 101.9(4)
N2 Al2 O1 Al1 -73.4(6)
N1 Al2 O1 Al1 -150.3(3)
O1 Al1 O2 C20 178.6(7)
C21 Al1 O2 C20 70.0(8)
C22 Al1 O2 C20 -71.1(7)
Al2 Al1 O2 C20 -169.7(8)
O1 Al1 O2 Al2 -11.6(3)
C21 Al1 O2 Al2 -120.3(5)
C22 Al1 O2 Al2 98.7(4)
O1 Al2 O2 C20 -179.0(7)
C24 Al2 O2 C20 81.3(7)
N2 Al2 O2 C20 -25.5(7)
N1 Al2 O2 C20 -106.3(7)
Al1 Al2 O2 C20 169.5(8)
O1 Al2 O2 Al1 11.5(3)
C24 Al2 O2 Al1 -88.1(4)
N2 Al2 O2 Al1 165.0(3)
N1 Al2 O2 Al1 84.2(5)
O1 Al2 N1 C7 -19.6(8)
O2 Al2 N1 C7 -87.8(9)
C24 Al2 N1 C7 84.9(9)
N2 Al2 N1 C7 -169.9(8)
Al1 Al2 N1 C7 -40.6(9)
O1 Al2 N1 C10 154.7(6)
O2 Al2 N1 C10 86.4(7)
C24 Al2 N1 C10 -100.8(7)
N2 Al2 N1 C10 4.3(6)
Al1 Al2 N1 C10 133.6(6)
O1 Al2 N2 C12 87.3(10)
O2 Al2 N2 C12 28.4(9)
C24 Al2 N2 C12 -88.0(9)
N1 Al2 N2 C12 165.1(9)
Al1 Al2 N2 C12 40.0(9)
O1 Al2 N2 C11 -105.6(7)
O2 Al2 N2 C11 -164.5(6)
C24 Al2 N2 C11 79.1(7)
N1 Al2 N2 C11 -27.8(6)
Al1 Al2 N2 C11 -152.9(5)
Al1 O1 C1 C6 158.3(7)
Al2 O1 C1 C6 -36.8(11)
Al1 O1 C1 C2 -19.2(11)
Al2 O1 C1 C2 145.8(6)
C6 C1 C2 C3 0.6(12)
O1 C1 C2 C3 178.1(8)
C1 C2 C3 C4 3.6(14)
C2 C3 C4 C5 -5(2)
C3 C4 C5 C6 2(2)
O1 C1 C6 C5 179.4(9)
C2 C1 C6 C5 -3.2(15)
O1 C1 C6 C7 -2.3(14)
C2 C1 C6 C7 175.2(9)
C4 C5 C6 C1 1.8(18)
C4 C5 C6 C7 -176.6(12)
C10 N1 C7 C6 179.9(8)
Al2 N1 C7 C6 -6.2(13)
C10 N1 C7 C8 -3.2(13)
Al2 N1 C7 C8 170.7(8)
C1 C6 C7 N1 23.6(15)
C5 C6 C7 N1 -158.1(10)
C1 C6 C7 C8 -153.4(10)
C5 C6 C7 C8 24.9(15)
N1 C7 C8 C9 87.3(13)
C6 C7 C8 C9 -95.9(12)
C7 N1 C10 C11 -165.9(8)
Al2 N1 C10 C11 19.3(9)
C12 N2 C11 C10 -146.6(9)
Al2 N2 C11 C10 45.1(9)
N1 C10 C11 N2 -41.4(10)
C11 N2 C12 C15 174.6(9)
Al2 N2 C12 C15 -19.9(14)
C11 N2 C12 C13 -3.4(15)
Al2 N2 C12 C13 162.2(8)
N2 C12 C13 C14 95.7(13)
C15 C12 C13 C14 -82.3(12)
N2 C12 C15 C16 -178.0(9)
C13 C12 C15 C16 0.0(14)
N2 C12 C15 C20 -2.1(14)
C13 C12 C15 C20 176.0(9)
C20 C15 C16 C17 -0.9(12)
C12 C15 C16 C17 175.3(10)
C15 C16 C17 C18 -0.4(14)
C16 C17 C18 C19 1.3(16)
C17 C18 C19 C20 -0.8(15)
Al1 O2 C20 C19 1.4(11)
Al2 O2 C20 C19 -165.5(6)
Al1 O2 C20 C15 -178.4(6)
Al2 O2 C20 C15 14.7(12)
C18 C19 C20 O2 179.7(8)
C18 C19 C20 C15 -0.5(13)
C16 C15 C20 O2 -178.9(8)
C12 C15 C20 O2 4.9(13)
C16 C15 C20 C19 1.3(12)
C12 C15 C20 C19 -174.8(9)
